data_7117851
loop_
_publ_author_name
'Philipp Biegger'
'Manuel Schaffroth'
'Kerstin Brodner'
'Olena Tverskoy'
'Frank Rominger'
'Uwe H. F. Bunz'

_publ_section_title
;
 Bisalkynylated 3,6-diiminocyclohexa-1,4-diene-1,4-diamine
;
_journal_name_full Chem.Commun.
_journal_page_first 14844
_journal_paper_doi 10.1039/C5cc05427C
_journal_volume 51
_journal_year 2015
_chemical_formula_sum 'C19 H28 N4 Si'
_chemical_formula_weight 340.54
_chemical_name_common '8 in manuscript'
_space_group_crystal_system monoclinic
_space_group_IT_number 15
_space_group_name_Hall '-C 2yc'
_space_group_name_H-M_alt 'C 1 2/c 1'
_symmetry_space_group_name_Hall '-C 2yc'
_symmetry_space_group_name_H-M 'C 1 2/c 1'
_atom_sites_solution_hydrogens geom
_audit_creation_method SHELXL-2014/7
_audit_update_record
;
2015-06-23 deposited with the CCDC.
2015-07-16 downloaded from the CCDC.
;
_cell_angle_alpha 90
_cell_angle_beta 116.744(5)
_cell_angle_gamma 90
_cell_formula_units_Z 16
_cell_length_a 37.446(8)
_cell_length_b 7.8246(18)
_cell_length_c 30.575(7)
_cell_measurement_reflns_used 571
_cell_measurement_temperature 200(2)
_cell_measurement_theta_max 14.52
_cell_measurement_theta_min 2.21
_cell_volume 8000(3)
_computing_cell_refinement 'Bruker SAINT'
_computing_data_collection 'Bruker APEX2'
_computing_data_reduction 'Bruker SAINT'
_computing_molecular_graphics 'Bruker SHELXTL'
_computing_publication_material 'Bruker SHELXTL'
_computing_structure_refinement 'SHELXL-2014/7 (Sheldrick, 2014)'
_computing_structure_solution 'SHELXS-97 (Sheldrick 2008)'
_diffrn_ambient_temperature 200(2)
_diffrn_measured_fraction_theta_full 1.000
_diffrn_measured_fraction_theta_max 1.000
_diffrn_measurement_device_type 'Bruker APEX-II Quazar area detector'
_diffrn_measurement_method '\f and \w scans'
_diffrn_radiation_type MoK\a
_diffrn_radiation_wavelength 0.71073
_diffrn_reflns_av_R_equivalents 0.1858
_diffrn_reflns_av_unetI/netI 0.1107
_diffrn_reflns_laue_measured_fraction_full 1.000
_diffrn_reflns_laue_measured_fraction_max 1.000
_diffrn_reflns_limit_h_max 30
_diffrn_reflns_limit_h_min -30
_diffrn_reflns_limit_k_max 6
_diffrn_reflns_limit_k_min -5
_diffrn_reflns_limit_l_max 25
_diffrn_reflns_limit_l_min -25
_diffrn_reflns_number 15868
_diffrn_reflns_point_group_measured_fraction_full 1.000
_diffrn_reflns_point_group_measured_fraction_max 1.000
_diffrn_reflns_theta_full 17.222
_diffrn_reflns_theta_max 17.222
_diffrn_reflns_theta_min 1.218
_diffrn_source 'ImuS microsource'
_exptl_absorpt_coefficient_mu 0.125
_exptl_absorpt_correction_T_max 0.9562
_exptl_absorpt_correction_T_min 0.8220
_exptl_absorpt_correction_type multi-scan
_exptl_absorpt_process_details
;
Sheldrick, G. M. (2008). <i>SADABS</i>. University of G\"ottingen, Germany.
;
_exptl_crystal_colour yellow
_exptl_crystal_density_diffrn 1.131
_exptl_crystal_description needle
_exptl_crystal_F_000 2944
_exptl_crystal_size_max 0.080
_exptl_crystal_size_mid 0.050
_exptl_crystal_size_min 0.030
_refine_diff_density_max 0.225
_refine_diff_density_min -0.284
_refine_diff_density_rms 0.055
_refine_ls_extinction_coef .
_refine_ls_extinction_method none
_refine_ls_goodness_of_fit_ref 1.019
_refine_ls_hydrogen_treatment constr
_refine_ls_matrix_type full
_refine_ls_number_parameters 474
_refine_ls_number_reflns 2428
_refine_ls_number_restraints 1175
_refine_ls_restrained_S_all 0.870
_refine_ls_R_factor_all 0.1419
_refine_ls_R_factor_gt 0.0657
_refine_ls_shift/su_max 0.000
_refine_ls_shift/su_mean 0.000
_refine_ls_structure_factor_coef Fsqd
_refine_ls_weighting_details 'w=1/[\s^2^(Fo^2^)+(0.0526P)^2^+60.2147P] where P=(Fo^2^+2Fc^2^)/3'
_refine_ls_weighting_scheme calc
_refine_ls_wR_factor_gt 0.1343
_refine_ls_wR_factor_ref 0.1739
_reflns_Friedel_coverage 0.000
_reflns_friedel_fraction_full .
_reflns_friedel_fraction_max .
_reflns_number_gt 1347
_reflns_number_total 2428
_reflns_threshold_expression 'I > 2\s(I)'
_cod_data_source_file c5cc05427c2.cif
_cod_data_source_block keb2
_cod_database_code 7117851
_shelx_shelxl_version_number 2014/7
_shelx_space_group_comment
; 
The symmetry employed for this shelxl refinement is uniquely defined 
by the following loop, which should always be used as a source of 
symmetry information in preference to the above space-group names. 
They are only intended as comments. 
;
_shelx_estimated_absorpt_t_min 0.990
_shelx_estimated_absorpt_t_max 0.996

loop_
_space_group_symop_operation_xyz
'x, y, z'
'-x, y, -z+1/2'
'x+1/2, y+1/2, z'
'-x+1/2, y+1/2, -z+1/2'
'-x, -y, -z'
'x, -y, z-1/2'
'-x+1/2, -y+1/2, -z'
'x+1/2, -y+1/2, z-1/2'

loop_
_atom_site_label
_atom_site_type_symbol
_atom_site_fract_x
_atom_site_fract_y
_atom_site_fract_z
_atom_site_U_iso_or_equiv
_atom_site_adp_type
_atom_site_occupancy
_atom_site_site_symmetry_order
_atom_site_calc_flag
_atom_site_refinement_flags_posn
_atom_site_refinement_flags_adp
_atom_site_refinement_flags_occupancy
_atom_site_disorder_assembly
_atom_site_disorder_group
Si1_1 Si 0.63487(10) 0.1414(5) 0.87048(13) 0.0490(12) Uani 1 1 d D U . . .
C1_1 C 0.6688(3) 0.1900(13) 0.7980(4) 0.028(3) Uani 1 1 d D U . . .
C2_1 C 0.6568(3) 0.1817(14) 0.8281(4) 0.035(3) Uani 1 1 d D U . . .
C3_1 C 0.7282(3) 0.1740(13) 0.6547(4) 0.022(3) Uani 1 1 d D U . . .
C4_1 C 0.7401(3) 0.1633(15) 0.6257(4) 0.040(4) Uani 1 1 d D U . . .
H4_1 H 0.7498 0.1546 0.6019 0.048 Uiso 1 1 calc R U . . .
C11_1 C 0.6839(3) 0.1899(12) 0.7625(3) 0.021(3) Uani 1 1 d D U . . .
C12_1 C 0.6916(3) 0.3467(13) 0.7439(3) 0.020(3) Uani 1 1 d D U . . .
C13_1 C 0.7061(3) 0.3380(13) 0.7064(3) 0.024(3) Uani 1 1 d D U . . .
C14_1 C 0.7125(3) 0.1829(12) 0.6895(3) 0.018(3) Uani 1 1 d D U . . .
C15_1 C 0.7042(3) 0.0237(13) 0.7077(3) 0.023(3) Uani 1 1 d D U . . .
C16_1 C 0.6899(3) 0.0342(13) 0.7456(4) 0.023(3) Uani 1 1 d D U . . .
N12_1 N 0.6865(2) 0.4967(10) 0.7582(3) 0.033(3) Uani 1 1 d D U . . .
H12A_1 H 0.6779 0.5063 0.7806 0.040 Uiso 1 1 calc R U . . .
H12B_1 H 0.6917 0.5890 0.7456 0.040 Uiso 0 1 calc R U P . .
N13_1 N 0.7118(2) 0.4878(10) 0.6899(3) 0.032(3) Uani 1 1 d D U . . .
H13A_1 H 0.7200 0.4914 0.6672 0.039 Uiso 1 1 calc R U . . .
H13B_1 H 0.7073 0.5833 0.7018 0.039 Uiso 1 1 calc R U . . .
N15_1 N 0.7087(2) -0.1261(10) 0.6930(3) 0.029(3) Uani 1 1 d D U . . .
H15A_1 H 0.7174 -0.1359 0.6707 0.035 Uiso 1 1 calc R U . . .
H15B_1 H 0.7032 -0.2182 0.7053 0.035 Uiso 0 1 calc R U P . .
N16_1 N 0.6822(2) -0.1153(10) 0.7604(3) 0.036(3) Uani 1 1 d D U . . .
H16A_1 H 0.6728 -0.1182 0.7820 0.043 Uiso 1 1 calc R U . . .
H16B_1 H 0.6866 -0.2112 0.7485 0.043 Uiso 1 1 calc R U . . .
C21_1 C 0.6401(3) 0.3387(14) 0.9085(4) 0.064(4) Uani 1 1 d D U . . .
H21_1 H 0.6319 0.3056 0.9343 0.077 Uiso 1 1 calc R U . . .
C22_1 C 0.6123(4) 0.4803(15) 0.8789(5) 0.096(5) Uani 1 1 d D U . . .
H22A_1 H 0.5849 0.4368 0.8624 0.143 Uiso 1 1 calc R U . . .
H22B_1 H 0.6137 0.5747 0.9006 0.143 Uiso 1 1 calc R U . . .
H22C_1 H 0.6204 0.5213 0.8543 0.143 Uiso 1 1 calc R U . . .
C23_1 C 0.6836(3) 0.3974(18) 0.9353(5) 0.114(6) Uani 1 1 d D U . . .
H23A_1 H 0.7005 0.3016 0.9540 0.170 Uiso 1 1 calc R U . . .
H23B_1 H 0.6925 0.4374 0.9114 0.170 Uiso 1 1 calc R U . . .
H23C_1 H 0.6858 0.4908 0.9578 0.170 Uiso 1 1 calc R U . . .
C24_1 C 0.5802(3) 0.0971(16) 0.8304(4) 0.072(4) Uani 1 1 d D U . . .
H24_1 H 0.5692 0.2014 0.8098 0.086 Uiso 1 1 calc R U . . .
C25_1 C 0.5561(4) 0.072(2) 0.8590(5) 0.126(7) Uani 1 1 d D U . . .
H25A_1 H 0.5613 0.1675 0.8819 0.189 Uiso 1 1 calc R U . . .
H25B_1 H 0.5275 0.0689 0.8362 0.189 Uiso 1 1 calc R U . . .
H25C_1 H 0.5639 -0.0353 0.8773 0.189 Uiso 1 1 calc R U . . .
C26_1 C 0.5720(4) -0.0495(17) 0.7955(5) 0.096(5) Uani 1 1 d D U . . .
H26A_1 H 0.5874 -0.0347 0.7770 0.145 Uiso 1 1 calc R U . . .
H26B_1 H 0.5798 -0.1569 0.8139 0.145 Uiso 1 1 calc R U . . .
H26C_1 H 0.5434 -0.0527 0.7728 0.145 Uiso 1 1 calc R U . . .
C27_1 C 0.6637(7) -0.040(3) 0.9111(8) 0.076(7) Uani 0.410(15) 1 d D U P A 1
H27_1 H 0.6442 -0.1040 0.9190 0.091 Uiso 0.410(15) 1 calc R U P A 1
C28_1 C 0.6974(9) 0.017(4) 0.9604(9) 0.102(12) Uani 0.410(15) 1 d D U P A 1
H28A_1 H 0.6869 0.0983 0.9760 0.152 Uiso 0.410(15) 1 calc R U P A 1
H28B_1 H 0.7082 -0.0832 0.9816 0.152 Uiso 0.410(15) 1 calc R U P A 1
H28C_1 H 0.7187 0.0712 0.9550 0.152 Uiso 0.410(15) 1 calc R U P A 1
C29_1 C 0.6788(11) -0.167(4) 0.8856(11) 0.097(11) Uani 0.410(15) 1 d D U P A 1
H29A_1 H 0.6566 -0.2008 0.8543 0.146 Uiso 0.410(15) 1 calc R U P A 1
H29B_1 H 0.6999 -0.1137 0.8797 0.146 Uiso 0.410(15) 1 calc R U P A 1
H29C_1 H 0.6895 -0.2680 0.9064 0.146 Uiso 0.410(15) 1 calc R U P A 1
C27B_1 C 0.6601(6) -0.056(3) 0.9063(7) 0.073(6) Uani 0.590(15) 1 d D U P A 2
H27B_1 H 0.6465 -0.1552 0.8845 0.087 Uiso 0.590(15) 1 calc R U P A 2
C28B_1 C 0.6539(7) -0.078(3) 0.9520(7) 0.094(9) Uani 0.590(15) 1 d D U P A 2
H28D_1 H 0.6254 -0.0661 0.9432 0.141 Uiso 0.590(15) 1 calc R U P A 2
H28E_1 H 0.6631 -0.1920 0.9659 0.141 Uiso 0.590(15) 1 calc R U P A 2
H28F_1 H 0.6692 0.0090 0.9762 0.141 Uiso 0.590(15) 1 calc R U P A 2
C29B_1 C 0.7046(5) -0.075(3) 0.9206(8) 0.076(8) Uani 0.590(15) 1 d D U P A 2
H29D_1 H 0.7089 -0.0612 0.8915 0.115 Uiso 0.590(15) 1 calc R U P A 2
H29E_1 H 0.7197 0.0120 0.9449 0.115 Uiso 0.590(15) 1 calc R U P A 2
H29F_1 H 0.7136 -0.1891 0.9346 0.115 Uiso 0.590(15) 1 calc R U P A 2
C1_2 C 0.5318(3) 0.6543(13) 0.4454(4) 0.032(3) Uani 1 1 d D U . . .
C2_2 C 0.4986(3) 0.6261(13) 0.4151(4) 0.033(3) Uani 1 1 d D U . . .
C3_2 C 0.6979(3) 0.6982(13) 0.5783(4) 0.023(3) Uani 1 1 d D U . . .
C4_2 C 0.7324(3) 0.7061(14) 0.6030(4) 0.038(4) Uani 1 1 d D U . . .
H4_2 H 0.7605 0.7126 0.6230 0.045 Uiso 1 1 calc R U . . .
C11_2 C 0.5726(3) 0.6711(12) 0.4804(4) 0.027(3) Uani 1 1 d D U . . .
C12_2 C 0.5956(3) 0.5153(13) 0.4975(4) 0.028(3) Uani 1 1 d D U . . .
C13_2 C 0.6385(3) 0.5303(13) 0.5317(4) 0.025(3) Uani 1 1 d D U . . .
C14_2 C 0.6560(3) 0.6875(12) 0.5474(4) 0.023(3) Uani 1 1 d D U . . .
C15_2 C 0.6322(3) 0.8429(13) 0.5327(4) 0.028(3) Uani 1 1 d D U . . .
C16_2 C 0.5894(3) 0.8263(13) 0.4968(4) 0.026(3) Uani 1 1 d D U . . .
N12_2 N 0.5818(2) 0.3641(11) 0.4843(3) 0.041(3) Uani 1 1 d D U . . .
H12A_2 H 0.5565 0.3494 0.4633 0.050 Uiso 1 1 calc R U . . .
H12B_2 H 0.5976 0.2750 0.4962 0.050 Uiso 0 1 calc R U P . .
N13_2 N 0.6582(2) 0.3816(10) 0.5461(3) 0.042(3) Uani 1 1 d D U . . .
H13A_2 H 0.6839 0.3812 0.5667 0.051 Uiso 1 1 calc R U . . .
H13B_2 H 0.6455 0.2844 0.5349 0.051 Uiso 1 1 calc R U . . .
N15_2 N 0.6461(2) 0.9938(11) 0.5468(3) 0.048(3) Uani 1 1 d D U . . .
H15A_2 H 0.6716 1.0080 0.5668 0.058 Uiso 1 1 calc R U . . .
H15B_2 H 0.6301 1.0830 0.5366 0.058 Uiso 0 1 calc R U P . .
N16_2 N 0.5694(2) 0.9748(10) 0.4841(3) 0.038(3) Uani 1 1 d D U . . .
H16A_2 H 0.5437 0.9755 0.4638 0.045 Uiso 1 1 calc R U . . .
H16B_2 H 0.5820 1.0716 0.4960 0.045 Uiso 1 1 calc R U . . .
Si1_2 Si 0.45007(9) 0.5440(4) 0.36874(12) 0.0369(11) Uani 1 1 d D U . . .
C21_2 C 0.4136(3) 0.7273(12) 0.3471(4) 0.046(3) Uani 1 1 d D U . . .
H21_2 H 0.3882 0.6806 0.3207 0.056 Uiso 1 1 calc R U . . .
C22_2 C 0.4270(3) 0.8692(13) 0.3238(4) 0.061(4) Uani 1 1 d D U . . .
H22A_2 H 0.4333 0.8207 0.2985 0.092 Uiso 1 1 calc R U . . .
H22B_2 H 0.4055 0.9535 0.3089 0.092 Uiso 1 1 calc R U . . .
H22C_2 H 0.4509 0.9249 0.3489 0.092 Uiso 1 1 calc R U . . .
C23_2 C 0.4034(3) 0.7948(14) 0.3867(4) 0.061(4) Uani 1 1 d D U . . .
H23A_2 H 0.3949 0.6999 0.4008 0.092 Uiso 1 1 calc R U . . .
H23B_2 H 0.4270 0.8497 0.4124 0.092 Uiso 1 1 calc R U . . .
H23C_2 H 0.3817 0.8784 0.3724 0.092 Uiso 1 1 calc R U . . .
C24_2 C 0.4334(3) 0.3799(12) 0.4002(4) 0.046(3) Uani 1 1 d D U . . .
H24_2 H 0.4293 0.4433 0.4261 0.055 Uiso 1 1 calc R U . . .
C25_2 C 0.3930(3) 0.3016(14) 0.3671(4) 0.062(4) Uani 1 1 d D U . . .
H25A_2 H 0.3737 0.3927 0.3502 0.093 Uiso 1 1 calc R U . . .
H25B_2 H 0.3957 0.2277 0.3428 0.093 Uiso 1 1 calc R U . . .
H25C_2 H 0.3836 0.2337 0.3868 0.093 Uiso 1 1 calc R U . . .
C26_2 C 0.4646(3) 0.2417(13) 0.4275(4) 0.049(4) Uani 1 1 d D U . . .
H26A_2 H 0.4903 0.2960 0.4485 0.073 Uiso 1 1 calc R U . . .
H26B_2 H 0.4558 0.1734 0.4476 0.073 Uiso 1 1 calc R U . . .
H26C_2 H 0.4679 0.1674 0.4037 0.073 Uiso 1 1 calc R U . . .
C27_2 C 0.4602(6) 0.471(3) 0.3170(6) 0.050(6) Uani 0.58(2) 1 d D U P B 1
H27_2 H 0.4728 0.5747 0.3105 0.061 Uiso 0.58(2) 1 calc R U P B 1
C28_2 C 0.4245(8) 0.442(8) 0.2682(9) 0.080(8) Uani 0.58(2) 1 d D U P B 1
H28A_2 H 0.4047 0.5324 0.2621 0.120 Uiso 0.58(2) 1 calc R U P B 1
H28B_2 H 0.4330 0.4433 0.2422 0.120 Uiso 0.58(2) 1 calc R U P B 1
H28C_2 H 0.4125 0.3307 0.2684 0.120 Uiso 0.58(2) 1 calc R U P B 1
C29_2 C 0.4924(5) 0.339(3) 0.3298(7) 0.066(10) Uiso 0.58(2) 1 d D U P B 1
H29A_2 H 0.5147 0.3652 0.3618 0.099 Uiso 0.58(2) 1 calc R U P B 1
H29B_2 H 0.4816 0.2257 0.3310 0.099 Uiso 0.58(2) 1 calc R U P B 1
H29C_2 H 0.5021 0.3383 0.3048 0.099 Uiso 0.58(2) 1 calc R U P B 1
C27B_2 C 0.4553(8) 0.428(4) 0.3175(9) 0.055(10) Uiso 0.42(2) 1 d D U P B 2
H27B_2 H 0.4612 0.3054 0.3278 0.066 Uiso 0.42(2) 1 calc R U P B 2
C28B_2 C 0.4164(10) 0.429(11) 0.2700(12) 0.081(9) Uani 0.42(2) 1 d D U P B 2
H28D_2 H 0.3945 0.3874 0.2764 0.121 Uiso 0.42(2) 1 calc R U P B 2
H28E_2 H 0.4105 0.5461 0.2572 0.121 Uiso 0.42(2) 1 calc R U P B 2
H28F_2 H 0.4191 0.3550 0.2458 0.121 Uiso 0.42(2) 1 calc R U P B 2
C29B_2 C 0.4899(9) 0.492(5) 0.3087(11) 0.096(15) Uiso 0.42(2) 1 d D U P B 2
H29D_2 H 0.5146 0.4899 0.3396 0.143 Uiso 0.42(2) 1 calc R U P B 2
H29E_2 H 0.4930 0.4180 0.2847 0.143 Uiso 0.42(2) 1 calc R U P B 2
H29F_2 H 0.4844 0.6091 0.2961 0.143 Uiso 0.42(2) 1 calc R U P B 2

loop_
_atom_site_aniso_label
_atom_site_aniso_U_11
_atom_site_aniso_U_22
_atom_site_aniso_U_33
_atom_site_aniso_U_23
_atom_site_aniso_U_13
_atom_site_aniso_U_12
Si1_1 0.058(2) 0.049(3) 0.054(3) -0.004(2) 0.038(2) -0.005(2)
C1_1 0.029(7) 0.020(7) 0.033(6) -0.001(5) 0.014(5) 0.007(6)
C2_1 0.040(7) 0.031(7) 0.040(6) -0.005(6) 0.022(5) 0.002(6)
C3_1 0.026(7) 0.010(7) 0.024(7) -0.008(6) 0.007(5) -0.005(6)
C4_1 0.042(8) 0.046(9) 0.035(8) -0.014(7) 0.020(6) -0.013(7)
C11_1 0.019(6) 0.013(5) 0.025(6) -0.001(5) 0.007(5) 0.004(5)
C12_1 0.016(6) 0.015(5) 0.021(6) -0.005(5) 0.001(5) 0.004(5)
C13_1 0.023(6) 0.020(5) 0.025(6) -0.005(5) 0.006(5) -0.001(5)
C14_1 0.014(6) 0.017(5) 0.015(6) -0.007(5) -0.001(5) -0.001(5)
C15_1 0.012(6) 0.021(5) 0.029(6) -0.005(5) 0.003(5) 0.002(5)
C16_1 0.021(6) 0.016(5) 0.029(6) -0.001(5) 0.007(5) 0.003(5)
N12_1 0.036(6) 0.020(5) 0.046(7) -0.013(5) 0.021(5) 0.003(5)
N13_1 0.040(6) 0.025(5) 0.036(6) -0.003(5) 0.021(5) -0.001(5)
N15_1 0.039(6) 0.024(5) 0.032(6) -0.008(5) 0.022(5) 0.002(5)
N16_1 0.048(6) 0.016(5) 0.054(7) 0.002(5) 0.031(5) 0.002(5)
C21_1 0.077(8) 0.061(7) 0.064(8) -0.020(6) 0.041(7) -0.009(6)
C22_1 0.108(10) 0.071(9) 0.109(11) -0.004(8) 0.050(9) 0.009(8)
C23_1 0.088(8) 0.111(13) 0.135(13) -0.062(10) 0.044(8) -0.027(8)
C24_1 0.069(6) 0.077(9) 0.087(8) -0.029(6) 0.051(6) -0.025(6)
C25_1 0.109(11) 0.180(17) 0.132(12) -0.069(12) 0.093(10) -0.067(11)
C26_1 0.106(11) 0.101(11) 0.110(11) -0.046(9) 0.073(9) -0.042(9)
C27_1 0.091(13) 0.072(11) 0.082(11) 0.017(8) 0.054(9) 0.010(9)
C28_1 0.098(17) 0.12(2) 0.089(12) 0.005(12) 0.047(11) 0.018(15)
C29_1 0.13(2) 0.084(16) 0.094(18) 0.027(13) 0.070(16) 0.039(16)
C27B_1 0.098(10) 0.064(10) 0.073(10) 0.008(8) 0.055(8) 0.007(8)
C28B_1 0.147(18) 0.079(17) 0.091(13) 0.032(12) 0.085(13) 0.042(15)
C29B_1 0.096(11) 0.084(17) 0.061(15) -0.003(13) 0.047(10) 0.015(10)
C1_2 0.026(5) 0.022(7) 0.033(7) -0.003(6) 0.002(4) 0.005(5)
C2_2 0.027(5) 0.029(7) 0.033(6) 0.002(5) 0.006(4) 0.003(5)
C3_2 0.023(5) 0.015(7) 0.021(7) 0.010(6) -0.001(5) -0.004(5)
C4_2 0.023(6) 0.035(9) 0.039(8) -0.003(7) 0.000(6) 0.002(6)
C11_2 0.022(5) 0.020(5) 0.028(6) 0.003(5) 0.001(4) 0.004(4)
C12_2 0.022(5) 0.023(5) 0.028(7) 0.003(5) 0.000(5) 0.002(4)
C13_2 0.018(5) 0.016(5) 0.028(6) 0.004(5) 0.000(4) 0.005(4)
C14_2 0.021(5) 0.019(5) 0.020(6) 0.007(5) 0.001(5) 0.000(4)
C15_2 0.021(5) 0.022(5) 0.027(7) -0.001(5) -0.001(4) 0.000(4)
C16_2 0.023(5) 0.028(5) 0.019(6) 0.004(5) 0.001(4) 0.003(4)
N12_2 0.024(6) 0.021(5) 0.054(7) -0.004(5) -0.005(5) -0.002(5)
N13_2 0.021(5) 0.015(5) 0.064(7) 0.008(5) -0.004(5) 0.005(4)
N15_2 0.027(6) 0.030(6) 0.056(7) -0.006(5) -0.009(5) -0.006(5)
N16_2 0.021(5) 0.024(5) 0.049(7) -0.001(5) -0.003(5) 0.000(4)
Si1_2 0.030(2) 0.035(2) 0.037(2) -0.001(2) 0.0072(18) -0.0027(18)
C21_2 0.034(7) 0.037(7) 0.045(7) -0.002(5) -0.003(6) -0.004(5)
C22_2 0.076(9) 0.037(8) 0.063(9) 0.008(6) 0.025(7) 0.006(7)
C23_2 0.065(9) 0.045(9) 0.068(9) 0.009(7) 0.025(7) 0.013(7)
C24_2 0.040(6) 0.039(7) 0.057(7) 0.006(5) 0.020(5) 0.000(5)
C25_2 0.043(7) 0.050(9) 0.085(9) 0.009(7) 0.021(6) -0.011(6)
C26_2 0.041(7) 0.044(8) 0.053(8) 0.008(6) 0.014(6) -0.005(6)
C27_2 0.043(10) 0.061(14) 0.044(7) -0.009(8) 0.016(6) -0.011(9)
C28_2 0.069(12) 0.110(16) 0.048(8) -0.029(9) 0.013(8) -0.001(14)
C28B_2 0.074(14) 0.109(17) 0.045(11) -0.031(12) 0.015(11) -0.001(15)

loop_
_atom_type_symbol
_atom_type_description
_atom_type_scat_dispersion_real
_atom_type_scat_dispersion_imag
_atom_type_scat_source
C C 0.0033 0.0016 'International Tables Vol C Tables 4.2.6.8 and 6.1.1.4'
H H 0.0000 0.0000 'International Tables Vol C Tables 4.2.6.8 and 6.1.1.4'
N N 0.0061 0.0033 'International Tables Vol C Tables 4.2.6.8 and 6.1.1.4'
Si Si 0.0817 0.0704 'International Tables Vol C Tables 4.2.6.8 and 6.1.1.4'

loop_
_geom_angle_atom_site_label_1
_geom_angle_atom_site_label_2
_geom_angle_atom_site_label_3
_geom_angle
_geom_angle_site_symmetry_1
_geom_angle_site_symmetry_3
C2_1 Si1_1 C27_1 106.8(9) . .
C2_1 Si1_1 C27B_1 106.4(7) . .
C2_1 Si1_1 C24_1 105.7(5) . .
C27_1 Si1_1 C24_1 115.1(9) . .
C27B_1 Si1_1 C24_1 109.9(8) . .
C2_1 Si1_1 C21_1 109.7(5) . .
C27_1 Si1_1 C21_1 109.9(8) . .
C27B_1 Si1_1 C21_1 115.2(8) . .
C24_1 Si1_1 C21_1 109.4(5) . .
C2_1 C1_1 C11_1 176.7(12) . .
C1_1 C2_1 Si1_1 172.2(11) . .
C4_1 C3_1 C14_1 178.1(12) . .
C3_1 C4_1 H4_1 180.0 . .
C16_1 C11_1 C1_1 118.1(9) . .
C16_1 C11_1 C12_1 120.6(9) . .
C1_1 C11_1 C12_1 121.2(9) . .
N12_1 C12_1 C11_1 123.6(9) . .
N12_1 C12_1 C13_1 117.8(9) . .
C11_1 C12_1 C13_1 118.6(9) . .
N13_1 C13_1 C14_1 123.4(9) . .
N13_1 C13_1 C12_1 115.5(9) . .
C14_1 C13_1 C12_1 121.2(10) . .
C13_1 C14_1 C3_1 121.2(9) . .
C13_1 C14_1 C15_1 120.5(9) . .
C3_1 C14_1 C15_1 118.2(9) . .
N15_1 C15_1 C14_1 124.0(9) . .
N15_1 C15_1 C16_1 118.2(9) . .
C14_1 C15_1 C16_1 117.8(9) . .
N16_1 C16_1 C11_1 123.4(9) . .
N16_1 C16_1 C15_1 115.2(9) . .
C11_1 C16_1 C15_1 121.3(9) . .
C12_1 N12_1 H12A_1 120.0 . .
C12_1 N12_1 H12B_1 120.0 . .
H12A_1 N12_1 H12B_1 120.0 . .
C13_1 N13_1 H13A_1 120.0 . .
C13_1 N13_1 H13B_1 120.0 . .
H13A_1 N13_1 H13B_1 120.0 . .
C15_1 N15_1 H15A_1 120.0 . .
C15_1 N15_1 H15B_1 120.0 . .
H15A_1 N15_1 H15B_1 120.0 . .
C16_1 N16_1 H16A_1 120.0 . .
C16_1 N16_1 H16B_1 120.0 . .
H16A_1 N16_1 H16B_1 120.0 . .
C22_1 C21_1 C23_1 112.5(11) . .
C22_1 C21_1 Si1_1 112.1(8) . .
C23_1 C21_1 Si1_1 111.5(8) . .
C22_1 C21_1 H21_1 106.8 . .
C23_1 C21_1 H21_1 106.8 . .
Si1_1 C21_1 H21_1 106.8 . .
C21_1 C22_1 H22A_1 109.5 . .
C21_1 C22_1 H22B_1 109.5 . .
H22A_1 C22_1 H22B_1 109.5 . .
C21_1 C22_1 H22C_1 109.5 . .
H22A_1 C22_1 H22C_1 109.5 . .
H22B_1 C22_1 H22C_1 109.5 . .
C21_1 C23_1 H23A_1 109.5 . .
C21_1 C23_1 H23B_1 109.5 . .
H23A_1 C23_1 H23B_1 109.5 . .
C21_1 C23_1 H23C_1 109.5 . .
H23A_1 C23_1 H23C_1 109.5 . .
H23B_1 C23_1 H23C_1 109.5 . .
C26_1 C24_1 C25_1 108.9(10) . .
C26_1 C24_1 Si1_1 114.8(8) . .
C25_1 C24_1 Si1_1 113.7(8) . .
C26_1 C24_1 H24_1 106.3 . .
C25_1 C24_1 H24_1 106.3 . .
Si1_1 C24_1 H24_1 106.3 . .
C24_1 C25_1 H25A_1 109.5 . .
C24_1 C25_1 H25B_1 109.5 . .
H25A_1 C25_1 H25B_1 109.5 . .
C24_1 C25_1 H25C_1 109.5 . .
H25A_1 C25_1 H25C_1 109.5 . .
H25B_1 C25_1 H25C_1 109.5 . .
C24_1 C26_1 H26A_1 109.5 . .
C24_1 C26_1 H26B_1 109.5 . .
H26A_1 C26_1 H26B_1 109.5 . .
C24_1 C26_1 H26C_1 109.5 . .
H26A_1 C26_1 H26C_1 109.5 . .
H26B_1 C26_1 H26C_1 109.5 . .
C29_1 C27_1 C28_1 111(2) . .
C29_1 C27_1 Si1_1 113.0(15) . .
C28_1 C27_1 Si1_1 114.0(16) . .
C29_1 C27_1 H27_1 106.0 . .
C28_1 C27_1 H27_1 106.0 . .
Si1_1 C27_1 H27_1 106.0 . .
C27_1 C28_1 H28A_1 109.5 . .
C27_1 C28_1 H28B_1 109.5 . .
H28A_1 C28_1 H28B_1 109.5 . .
C27_1 C28_1 H28C_1 109.5 . .
H28A_1 C28_1 H28C_1 109.5 . .
H28B_1 C28_1 H28C_1 109.5 . .
C27_1 C29_1 H29A_1 109.5 . .
C27_1 C29_1 H29B_1 109.5 . .
H29A_1 C29_1 H29B_1 109.5 . .
C27_1 C29_1 H29C_1 109.5 . .
H29A_1 C29_1 H29C_1 109.5 . .
H29B_1 C29_1 H29C_1 109.5 . .
C29B_1 C27B_1 C28B_1 108.8(16) . .
C29B_1 C27B_1 Si1_1 116.5(14) . .
C28B_1 C27B_1 Si1_1 112.5(12) . .
C29B_1 C27B_1 H27B_1 106.1 . .
C28B_1 C27B_1 H27B_1 106.1 . .
Si1_1 C27B_1 H27B_1 106.1 . .
C27B_1 C28B_1 H28D_1 109.5 . .
C27B_1 C28B_1 H28E_1 109.5 . .
H28D_1 C28B_1 H28E_1 109.5 . .
C27B_1 C28B_1 H28F_1 109.5 . .
H28D_1 C28B_1 H28F_1 109.5 . .
H28E_1 C28B_1 H28F_1 109.5 . .
C27B_1 C29B_1 H29D_1 109.5 . .
C27B_1 C29B_1 H29E_1 109.5 . .
H29D_1 C29B_1 H29E_1 109.5 . .
C27B_1 C29B_1 H29F_1 109.5 . .
H29D_1 C29B_1 H29F_1 109.5 . .
H29E_1 C29B_1 H29F_1 109.5 . .
C2_2 C1_2 C11_2 174.0(12) . .
C1_2 C2_2 Si1_2 170.1(10) . .
C4_2 C3_2 C14_2 178.8(13) . .
C3_2 C4_2 H4_2 180.0 . .
C16_2 C11_2 C1_2 121.6(9) . .
C16_2 C11_2 C12_2 121.2(9) . .
C1_2 C11_2 C12_2 117.2(9) . .
N12_2 C12_2 C11_2 124.9(9) . .
N12_2 C12_2 C13_2 117.0(9) . .
C11_2 C12_2 C13_2 118.1(9) . .
N13_2 C13_2 C14_2 123.8(8) . .
N13_2 C13_2 C12_2 115.3(8) . .
C14_2 C13_2 C12_2 120.9(9) . .
C13_2 C14_2 C3_2 119.6(9) . .
C13_2 C14_2 C15_2 120.8(8) . .
C3_2 C14_2 C15_2 119.7(9) . .
N15_2 C15_2 C14_2 124.4(8) . .
N15_2 C15_2 C16_2 118.0(9) . .
C14_2 C15_2 C16_2 117.6(9) . .
N16_2 C16_2 C11_2 124.3(8) . .
N16_2 C16_2 C15_2 114.5(9) . .
C11_2 C16_2 C15_2 121.2(9) . .
C12_2 N12_2 H12A_2 120.0 . .
C12_2 N12_2 H12B_2 120.0 . .
H12A_2 N12_2 H12B_2 120.0 . .
C13_2 N13_2 H13A_2 120.0 . .
C13_2 N13_2 H13B_2 120.0 . .
H13A_2 N13_2 H13B_2 120.0 . .
C15_2 N15_2 H15A_2 120.0 . .
C15_2 N15_2 H15B_2 120.0 . .
H15A_2 N15_2 H15B_2 120.0 . .
C16_2 N16_2 H16A_2 120.0 . .
C16_2 N16_2 H16B_2 120.0 . .
H16A_2 N16_2 H16B_2 120.0 . .
C2_2 Si1_2 C24_2 106.6(5) . .
C2_2 Si1_2 C27_2 104.5(7) . .
C24_2 Si1_2 C27_2 117.8(8) . .
C2_2 Si1_2 C21_2 108.2(5) . .
C24_2 Si1_2 C21_2 110.2(5) . .
C27_2 Si1_2 C21_2 108.9(7) . .
C2_2 Si1_2 C27B_2 111.7(9) . .
C24_2 Si1_2 C27B_2 106.1(11) . .
C21_2 Si1_2 C27B_2 113.8(11) . .
C23_2 C21_2 C22_2 111.9(9) . .
C23_2 C21_2 Si1_2 112.8(7) . .
C22_2 C21_2 Si1_2 112.4(7) . .
C23_2 C21_2 H21_2 106.4 . .
C22_2 C21_2 H21_2 106.4 . .
Si1_2 C21_2 H21_2 106.4 . .
C21_2 C22_2 H22A_2 109.5 . .
C21_2 C22_2 H22B_2 109.5 . .
H22A_2 C22_2 H22B_2 109.5 . .
C21_2 C22_2 H22C_2 109.5 . .
H22A_2 C22_2 H22C_2 109.5 . .
H22B_2 C22_2 H22C_2 109.5 . .
C21_2 C23_2 H23A_2 109.5 . .
C21_2 C23_2 H23B_2 109.5 . .
H23A_2 C23_2 H23B_2 109.5 . .
C21_2 C23_2 H23C_2 109.5 . .
H23A_2 C23_2 H23C_2 109.5 . .
H23B_2 C23_2 H23C_2 109.5 . .
C25_2 C24_2 C26_2 111.4(8) . .
C25_2 C24_2 Si1_2 113.3(7) . .
C26_2 C24_2 Si1_2 114.3(7) . .
C25_2 C24_2 H24_2 105.6 . .
C26_2 C24_2 H24_2 105.6 . .
Si1_2 C24_2 H24_2 105.6 . .
C24_2 C25_2 H25A_2 109.5 . .
C24_2 C25_2 H25B_2 109.5 . .
H25A_2 C25_2 H25B_2 109.5 . .
C24_2 C25_2 H25C_2 109.5 . .
H25A_2 C25_2 H25C_2 109.5 . .
H25B_2 C25_2 H25C_2 109.5 . .
C24_2 C26_2 H26A_2 109.5 . .
C24_2 C26_2 H26B_2 109.5 . .
H26A_2 C26_2 H26B_2 109.5 . .
C24_2 C26_2 H26C_2 109.5 . .
H26A_2 C26_2 H26C_2 109.5 . .
H26B_2 C26_2 H26C_2 109.5 . .
C29_2 C27_2 C28_2 113.7(19) . .
C29_2 C27_2 Si1_2 115.7(12) . .
C28_2 C27_2 Si1_2 117.2(14) . .
C29_2 C27_2 H27_2 102.4 . .
C28_2 C27_2 H27_2 102.4 . .
Si1_2 C27_2 H27_2 102.4 . .
C27_2 C28_2 H28A_2 109.5 . .
C27_2 C28_2 H28B_2 109.5 . .
H28A_2 C28_2 H28B_2 109.5 . .
C27_2 C28_2 H28C_2 109.5 . .
H28A_2 C28_2 H28C_2 109.5 . .
H28B_2 C28_2 H28C_2 109.5 . .
C27_2 C29_2 H29A_2 109.5 . .
C27_2 C29_2 H29B_2 109.5 . .
H29A_2 C29_2 H29B_2 109.5 . .
C27_2 C29_2 H29C_2 109.5 . .
H29A_2 C29_2 H29C_2 109.5 . .
H29B_2 C29_2 H29C_2 109.5 . .
C29B_2 C27B_2 C28B_2 111(2) . .
C29B_2 C27B_2 Si1_2 113.6(17) . .
C28B_2 C27B_2 Si1_2 111.8(18) . .
C29B_2 C27B_2 H27B_2 106.8 . .
C28B_2 C27B_2 H27B_2 106.8 . .
Si1_2 C27B_2 H27B_2 106.8 . .
C27B_2 C28B_2 H28D_2 109.5 . .
C27B_2 C28B_2 H28E_2 109.5 . .
H28D_2 C28B_2 H28E_2 109.5 . .
C27B_2 C28B_2 H28F_2 109.5 . .
H28D_2 C28B_2 H28F_2 109.5 . .
H28E_2 C28B_2 H28F_2 109.5 . .
C27B_2 C29B_2 H29D_2 109.5 . .
C27B_2 C29B_2 H29E_2 109.5 . .
H29D_2 C29B_2 H29E_2 109.5 . .
C27B_2 C29B_2 H29F_2 109.5 . .
H29D_2 C29B_2 H29F_2 109.5 . .
H29E_2 C29B_2 H29F_2 109.5 . .

loop_
_geom_bond_atom_site_label_1
_geom_bond_atom_site_label_2
_geom_bond_distance
_geom_bond_site_symmetry_2
Si1_1 C2_1 1.846(11) .
Si1_1 C27_1 1.875(14) .
Si1_1 C27B_1 1.883(14) .
Si1_1 C24_1 1.884(10) .
Si1_1 C21_1 1.890(10) .
C1_1 C2_1 1.194(11) .
C1_1 C11_1 1.432(12) .
C3_1 C4_1 1.160(11) .
C3_1 C14_1 1.432(12) .
C4_1 H4_1 0.9500 .
C11_1 C16_1 1.381(11) .
C11_1 C12_1 1.436(11) .
C12_1 N12_1 1.297(10) .
C12_1 C13_1 1.475(11) .
C13_1 N13_1 1.330(10) .
C13_1 C14_1 1.381(11) .
C14_1 C15_1 1.453(11) .
C15_1 N15_1 1.294(10) .
C15_1 C16_1 1.481(11) .
C16_1 N16_1 1.332(10) .
N12_1 H12A_1 0.8800 .
N12_1 H12B_1 0.8800 .
N13_1 H13A_1 0.8800 .
N13_1 H13B_1 0.8800 .
N15_1 H15A_1 0.8800 .
N15_1 H15B_1 0.8800 .
N16_1 H16A_1 0.8800 .
N16_1 H16B_1 0.8800 .
C21_1 C22_1 1.511(11) .
C21_1 C23_1 1.528(11) .
C21_1 H21_1 1.0000 .
C22_1 H22A_1 0.9800 .
C22_1 H22B_1 0.9800 .
C22_1 H22C_1 0.9800 .
C23_1 H23A_1 0.9800 .
C23_1 H23B_1 0.9800 .
C23_1 H23C_1 0.9800 .
C24_1 C26_1 1.501(11) .
C24_1 C25_1 1.528(11) .
C24_1 H24_1 1.0000 .
C25_1 H25A_1 0.9800 .
C25_1 H25B_1 0.9800 .
C25_1 H25C_1 0.9800 .
C26_1 H26A_1 0.9800 .
C26_1 H26B_1 0.9800 .
C26_1 H26C_1 0.9800 .
C27_1 C29_1 1.520(15) .
C27_1 C28_1 1.532(15) .
C27_1 H27_1 1.0000 .
C28_1 H28A_1 0.9800 .
C28_1 H28B_1 0.9800 .
C28_1 H28C_1 0.9800 .
C29_1 H29A_1 0.9800 .
C29_1 H29B_1 0.9800 .
C29_1 H29C_1 0.9800 .
C27B_1 C29B_1 1.527(14) .
C27B_1 C28B_1 1.528(14) .
C27B_1 H27B_1 1.0000 .
C28B_1 H28D_1 0.9800 .
C28B_1 H28E_1 0.9800 .
C28B_1 H28F_1 0.9800 .
C29B_1 H29D_1 0.9800 .
C29B_1 H29E_1 0.9800 .
C29B_1 H29F_1 0.9800 .
C1_2 C2_2 1.190(10) .
C1_2 C11_2 1.423(11) .
C2_2 Si1_2 1.845(10) .
C3_2 C4_2 1.169(10) .
C3_2 C14_2 1.425(11) .
C4_2 H4_2 0.9500 .
C11_2 C16_2 1.356(11) .
C11_2 C12_2 1.449(11) .
C12_2 N12_2 1.282(10) .
C12_2 C13_2 1.474(10) .
C13_2 N13_2 1.342(10) .
C13_2 C14_2 1.374(11) .
C14_2 C15_2 1.454(11) .
C15_2 N15_2 1.285(10) .
C15_2 C16_2 1.485(10) .
C16_2 N16_2 1.341(10) .
N12_2 H12A_2 0.8800 .
N12_2 H12B_2 0.8800 .
N13_2 H13A_2 0.8800 .
N13_2 H13B_2 0.8800 .
N15_2 H15A_2 0.8800 .
N15_2 H15B_2 0.8800 .
N16_2 H16A_2 0.8800 .
N16_2 H16B_2 0.8800 .
Si1_2 C24_2 1.873(9) .
Si1_2 C27_2 1.873(12) .
Si1_2 C21_2 1.883(9) .
Si1_2 C27B_2 1.897(15) .
C21_2 C23_2 1.518(10) .
C21_2 C22_2 1.522(10) .
C21_2 H21_2 1.0000 .
C22_2 H22A_2 0.9800 .
C22_2 H22B_2 0.9800 .
C22_2 H22C_2 0.9800 .
C23_2 H23A_2 0.9800 .
C23_2 H23B_2 0.9800 .
C23_2 H23C_2 0.9800 .
C24_2 C25_2 1.518(10) .
C24_2 C26_2 1.536(10) .
C24_2 H24_2 1.0000 .
C25_2 H25A_2 0.9800 .
C25_2 H25B_2 0.9800 .
C25_2 H25C_2 0.9800 .
C26_2 H26A_2 0.9800 .
C26_2 H26B_2 0.9800 .
C26_2 H26C_2 0.9800 .
C27_2 C29_2 1.506(14) .
C27_2 C28_2 1.508(13) .
C27_2 H27_2 1.0000 .
C28_2 H28A_2 0.9800 .
C28_2 H28B_2 0.9800 .
C28_2 H28C_2 0.9800 .
C29_2 H29A_2 0.9800 .
C29_2 H29B_2 0.9800 .
C29_2 H29C_2 0.9800 .
C27B_2 C29B_2 1.521(16) .
C27B_2 C28B_2 1.527(15) .
C27B_2 H27B_2 1.0000 .
C28B_2 H28D_2 0.9800 .
C28B_2 H28E_2 0.9800 .
C28B_2 H28F_2 0.9800 .
C29B_2 H29D_2 0.9800 .
C29B_2 H29E_2 0.9800 .
C29B_2 H29F_2 0.9800 .

loop_
_geom_torsion_atom_site_label_1
_geom_torsion_atom_site_label_2
_geom_torsion_atom_site_label_3
_geom_torsion_atom_site_label_4
_geom_torsion
_geom_torsion_site_symmetry_1
_geom_torsion_site_symmetry_2
_geom_torsion_site_symmetry_3
_geom_torsion_site_symmetry_4
C16_1 C11_1 C12_1 N12_1 180.0(10) . . . .
C1_1 C11_1 C12_1 N12_1 1.7(15) . . . .
C16_1 C11_1 C12_1 C13_1 -0.1(14) . . . .
C1_1 C11_1 C12_1 C13_1 -178.4(9) . . . .
N12_1 C12_1 C13_1 N13_1 -1.5(13) . . . .
C11_1 C12_1 C13_1 N13_1 178.6(8) . . . .
N12_1 C12_1 C13_1 C14_1 179.5(9) . . . .
C11_1 C12_1 C13_1 C14_1 -0.4(14) . . . .
N13_1 C13_1 C14_1 C3_1 3.7(15) . . . .
C12_1 C13_1 C14_1 C3_1 -177.4(9) . . . .
N13_1 C13_1 C14_1 C15_1 -177.5(9) . . . .
C12_1 C13_1 C14_1 C15_1 1.4(14) . . . .
C13_1 C14_1 C15_1 N15_1 178.7(10) . . . .
C3_1 C14_1 C15_1 N15_1 -2.5(14) . . . .
C13_1 C14_1 C15_1 C16_1 -1.8(13) . . . .
C3_1 C14_1 C15_1 C16_1 177.0(8) . . . .
C1_1 C11_1 C16_1 N16_1 0.3(15) . . . .
C12_1 C11_1 C16_1 N16_1 -178.0(9) . . . .
C1_1 C11_1 C16_1 C15_1 177.9(9) . . . .
C12_1 C11_1 C16_1 C15_1 -0.4(14) . . . .
N15_1 C15_1 C16_1 N16_1 -1.4(14) . . . .
C14_1 C15_1 C16_1 N16_1 179.1(8) . . . .
N15_1 C15_1 C16_1 C11_1 -179.1(9) . . . .
C14_1 C15_1 C16_1 C11_1 1.4(14) . . . .
C2_1 Si1_1 C21_1 C22_1 72.0(10) . . . .
C27_1 Si1_1 C21_1 C22_1 -170.8(12) . . . .
C27B_1 Si1_1 C21_1 C22_1 -168.0(10) . . . .
C24_1 Si1_1 C21_1 C22_1 -43.5(11) . . . .
C2_1 Si1_1 C21_1 C23_1 -55.1(11) . . . .
C27_1 Si1_1 C21_1 C23_1 62.1(14) . . . .
C27B_1 Si1_1 C21_1 C23_1 65.0(12) . . . .
C24_1 Si1_1 C21_1 C23_1 -170.6(9) . . . .
C2_1 Si1_1 C24_1 C26_1 57.7(11) . . . .
C27_1 Si1_1 C24_1 C26_1 -59.9(13) . . . .
C27B_1 Si1_1 C24_1 C26_1 -56.8(12) . . . .
C21_1 Si1_1 C24_1 C26_1 175.7(9) . . . .
C2_1 Si1_1 C24_1 C25_1 -176.0(10) . . . .
C27_1 Si1_1 C24_1 C25_1 66.3(14) . . . .
C27B_1 Si1_1 C24_1 C25_1 69.5(12) . . . .
C21_1 Si1_1 C24_1 C25_1 -58.0(11) . . . .
C2_1 Si1_1 C27_1 C29_1 -32(2) . . . .
C24_1 Si1_1 C27_1 C29_1 85(2) . . . .
C21_1 Si1_1 C27_1 C29_1 -151(2) . . . .
C2_1 Si1_1 C27_1 C28_1 96(2) . . . .
C24_1 Si1_1 C27_1 C28_1 -147(2) . . . .
C21_1 Si1_1 C27_1 C28_1 -23(2) . . . .
C2_1 Si1_1 C27B_1 C29B_1 38(2) . . . .
C24_1 Si1_1 C27B_1 C29B_1 151.8(17) . . . .
C21_1 Si1_1 C27B_1 C29B_1 -84.0(18) . . . .
C2_1 Si1_1 C27B_1 C28B_1 164.3(15) . . . .
C24_1 Si1_1 C27B_1 C28B_1 -81.7(18) . . . .
C21_1 Si1_1 C27B_1 C28B_1 42.4(19) . . . .
C16_2 C11_2 C12_2 N12_2 178.8(11) . . . .
C1_2 C11_2 C12_2 N12_2 -1.8(17) . . . .
C16_2 C11_2 C12_2 C13_2 -2.5(16) . . . .
C1_2 C11_2 C12_2 C13_2 176.8(10) . . . .
N12_2 C12_2 C13_2 N13_2 -1.1(15) . . . .
C11_2 C12_2 C13_2 N13_2 -179.8(9) . . . .
N12_2 C12_2 C13_2 C14_2 179.3(10) . . . .
C11_2 C12_2 C13_2 C14_2 0.5(15) . . . .
N13_2 C13_2 C14_2 C3_2 4.0(16) . . . .
C12_2 C13_2 C14_2 C3_2 -176.4(10) . . . .
N13_2 C13_2 C14_2 C15_2 -176.2(10) . . . .
C12_2 C13_2 C14_2 C15_2 3.5(15) . . . .
C13_2 C14_2 C15_2 N15_2 178.0(11) . . . .
C3_2 C14_2 C15_2 N15_2 -2.1(17) . . . .
C13_2 C14_2 C15_2 C16_2 -5.3(15) . . . .
C3_2 C14_2 C15_2 C16_2 174.5(9) . . . .
C1_2 C11_2 C16_2 N16_2 3.4(17) . . . .
C12_2 C11_2 C16_2 N16_2 -177.3(10) . . . .
C1_2 C11_2 C16_2 C15_2 -178.8(10) . . . .
C12_2 C11_2 C16_2 C15_2 0.5(16) . . . .
N15_2 C15_2 C16_2 N16_2 -1.8(15) . . . .
C14_2 C15_2 C16_2 N16_2 -178.6(9) . . . .
N15_2 C15_2 C16_2 C11_2 -179.8(11) . . . .
C14_2 C15_2 C16_2 C11_2 3.4(16) . . . .
C2_2 Si1_2 C21_2 C23_2 -67.1(9) . . . .
C24_2 Si1_2 C21_2 C23_2 49.1(9) . . . .
C27_2 Si1_2 C21_2 C23_2 179.8(11) . . . .
C27B_2 Si1_2 C21_2 C23_2 168.2(12) . . . .
C2_2 Si1_2 C21_2 C22_2 60.6(9) . . . .
C24_2 Si1_2 C21_2 C22_2 176.7(8) . . . .
C27_2 Si1_2 C21_2 C22_2 -52.5(11) . . . .
C27B_2 Si1_2 C21_2 C22_2 -64.2(13) . . . .
C2_2 Si1_2 C24_2 C25_2 178.8(8) . . . .
C27_2 Si1_2 C24_2 C25_2 -64.3(11) . . . .
C21_2 Si1_2 C24_2 C25_2 61.6(9) . . . .
C27B_2 Si1_2 C24_2 C25_2 -62.1(12) . . . .
C2_2 Si1_2 C24_2 C26_2 -52.1(9) . . . .
C27_2 Si1_2 C24_2 C26_2 64.8(11) . . . .
C21_2 Si1_2 C24_2 C26_2 -169.3(8) . . . .
C27B_2 Si1_2 C24_2 C26_2 67.0(12) . . . .
C2_2 Si1_2 C27_2 C29_2 58(2) . . . .
C24_2 Si1_2 C27_2 C29_2 -60(2) . . . .
C21_2 Si1_2 C27_2 C29_2 173.2(16) . . . .
C2_2 Si1_2 C27_2 C28_2 -164(3) . . . .
C24_2 Si1_2 C27_2 C28_2 78(3) . . . .
C21_2 Si1_2 C27_2 C28_2 -48(3) . . . .
C2_2 Si1_2 C27B_2 C29B_2 -28(3) . . . .
C24_2 Si1_2 C27B_2 C29B_2 -144(2) . . . .
C21_2 Si1_2 C27B_2 C29B_2 94(3) . . . .
C2_2 Si1_2 C27B_2 C28B_2 -155(3) . . . .
C24_2 Si1_2 C27B_2 C28B_2 90(3) . . . .
C21_2 Si1_2 C27B_2 C28B_2 -32(4) . . . .
